data_7152653
loop_
_publ_author_name
'Lamani, Devappa S.'
'Bhowmick, Debasish'
'Mugesh, Govindasamy'

_publ_section_title
;
 Spirodiazaselenuranes: synthesis, structure and antioxidant activity.
;
_journal_issue 39
_journal_name_full 'Organic &amp; biomolecular chemistry'
_journal_page_first 7933
_journal_page_last 7943
_journal_paper_doi 10.1039/c2ob26156a
_journal_volume 10
_journal_year 2012
_chemical_formula_moiety 'C28 H24 N2 O4 Se'
_chemical_formula_sum 'C28 H N2 O4 Se'
_chemical_formula_weight 532.27
_chemical_name_systematic
;
?
;
_space_group_IT_number 1
_symmetry_cell_setting monoclinic
_symmetry_space_group_name_Hall 'P 1'
_symmetry_space_group_name_H-M 'P 1'
_atom_sites_solution_hydrogens geom
_atom_sites_solution_primary direct
_atom_sites_solution_secondary difmap
_audit_creation_method SHELXL-97
_cell_angle_alpha 82.512(2)
_cell_angle_beta 78.896(2)
_cell_angle_gamma 79.956(2)
_cell_formula_units_Z 2
_cell_length_a 10.1344(3)
_cell_length_b 10.3521(3)
_cell_length_c 12.1801(4)
_cell_measurement_temperature 296(2)
_cell_volume 1228.50(7)
_computing_cell_refinement 'Bruker SMART'
_computing_data_collection 'Bruker SMART'
_computing_data_reduction 'Bruker SAINT'
_computing_molecular_graphics 'ORTEP-3 for Windows (Farrugia, 1999)'
_computing_publication_material WinGX
_computing_structure_refinement 'SHELXL-97 (Sheldrick, 1997)'
_computing_structure_solution 'SHELXS97 (Sheldrick, 2008)'
_diffrn_ambient_temperature 296(2)
_diffrn_measured_fraction_theta_full 0.971
_diffrn_measured_fraction_theta_max 0.971
_diffrn_measurement_device_type 'CCD area detector'
_diffrn_measurement_method 'phi and omega scans'
_diffrn_radiation_monochromator graphite
_diffrn_radiation_source 'fine-focus sealed tube'
_diffrn_radiation_type MoK\a
_diffrn_radiation_wavelength 0.71073
_diffrn_reflns_av_R_equivalents 0.0284
_diffrn_reflns_av_sigmaI/netI 0.0527
_diffrn_reflns_limit_h_max 14
_diffrn_reflns_limit_h_min -14
_diffrn_reflns_limit_k_max 14
_diffrn_reflns_limit_k_min -12
_diffrn_reflns_limit_l_max 17
_diffrn_reflns_limit_l_min -17
_diffrn_reflns_number 25054
_diffrn_reflns_theta_full 30.97
_diffrn_reflns_theta_max 30.97
_diffrn_reflns_theta_min 1.71
_exptl_absorpt_coefficient_mu 1.563
_exptl_absorpt_correction_T_max 0.7455
_exptl_absorpt_correction_T_min 0.5105
_exptl_absorpt_correction_type empirical
_exptl_absorpt_process_details SADABS
_exptl_crystal_density_diffrn 1.374
_exptl_crystal_density_method 'not measured'
_exptl_crystal_F_000 1079.8
_exptl_crystal_size_max 0.40
_exptl_crystal_size_mid 0.30
_exptl_crystal_size_min 0.28
_refine_diff_density_max 0.573
_refine_diff_density_min -0.364
_refine_diff_density_rms 0.060
_refine_ls_abs_structure_details 'Flack H D (1983), Acta Cryst. A39, 876-881'
_refine_ls_abs_structure_Flack 0.38(2)
_refine_ls_extinction_method none
_refine_ls_goodness_of_fit_ref 1.010
_refine_ls_hydrogen_treatment mixed
_refine_ls_matrix_type full
_refine_ls_number_parameters 634
_refine_ls_number_reflns 13330
_refine_ls_number_restraints 3
_refine_ls_restrained_S_all 1.010
_refine_ls_R_factor_all 0.0761
_refine_ls_R_factor_gt 0.0429
_refine_ls_shift/su_max 4.433
_refine_ls_shift/su_mean 0.394
_refine_ls_structure_factor_coef Fsqd
_refine_ls_weighting_details 'calc w=1/[\s^2^(Fo^2^)+(0.0537P)^2^+0.3255P] where P=(Fo^2^+2Fc^2^)/3'
_refine_ls_weighting_scheme calc
_refine_ls_wR_factor_gt 0.1011
_refine_ls_wR_factor_ref 0.1155
_reflns_number_gt 9202
_reflns_number_total 13330
_reflns_threshold_expression >2sigma(I)
_cod_data_source_file c2ob26156a.txt
_cod_data_source_block c20
_cod_original_cell_volume 1228.50(6)
_cod_original_sg_symbol_H-M 'P 21/c'
_cod_database_code 7152653

loop_
_symmetry_equiv_pos_as_xyz
'x, y, z'

loop_
_atom_site_label
_atom_site_type_symbol
_atom_site_fract_x
_atom_site_fract_y
_atom_site_fract_z
_atom_site_U_iso_or_equiv
_atom_site_adp_type
_atom_site_occupancy
_atom_site_symmetry_multiplicity
_atom_site_calc_flag
_atom_site_refinement_flags
Se1 Se 0.35171(3) 0.41207(3) 1.06609(3) 0.0436(2) Uani 1 1 d .
Se2 Se 0.64564(3) 0.56320(3) -0.06441(3) 0.0433(2) Uani 1 1 d .
N1 N -0.0472(6) 0.6347(7) 1.2204(6) 0.0388(15) Uani 1 1 d .
N2 N 0.5319(6) 0.4388(6) 0.7350(5) 0.0426(16) Uani 1 1 d .
O3 O 0.2323(8) 0.6734(8) 0.4758(6) 0.073(2) Uani 1 1 d .
N3 N 0.4731(4) 0.5381(6) 0.2663(5) 0.0339(13) Uani 1 1 d .
O5 O 0.7671(7) 0.3037(8) 0.5224(6) 0.073(2) Uani 1 1 d .
O6 O 0.6733(6) 0.6060(7) 0.2001(6) 0.0601(18) Uani 1 1 d .
O7 O 0.8650(7) -0.0105(6) -0.3389(6) 0.0645(18) Uani 1 1 d .
O8 O 0.8164(6) 0.4015(6) -0.2046(6) 0.0549(17) Uani 1 1 d .
O2 O 0.1794(6) 0.5715(6) 1.2097(6) 0.0612(18) Uani 1 1 d .
C90 C 0.1153(15) 1.1210(11) 1.3700(12) 0.090(4) Uani 1 1 d .
O1 O 0.3210(5) 0.3691(7) 0.7983(6) 0.0549(16) Uani 1 1 d .
N4 N 1.0448(5) 0.3363(6) -0.2165(6) 0.0388(14) Uani 1 1 d .
H4A H 1.0823 0.3186 -0.1539 0.047 Uiso 1 1 calc R
H4B H 1.1002 0.3837 -0.2662 0.047 Uiso 1 1 calc R
C1 C 0.1761(7) 0.3574(8) 1.0845(6) 0.0337(16) Uani 1 1 d .
C2 C 0.0574(7) 0.4306(7) 1.1403(6) 0.0319(15) Uani 1 1 d .
C3 C -0.0669(7) 0.3861(9) 1.1483(7) 0.044(2) Uani 1 1 d .
H3 H -0.1452 0.4338 1.1859 0.053 Uiso 1 1 calc R
C4 C -0.0776(7) 0.2789(9) 1.1044(8) 0.047(2) Uani 1 1 d .
H4 H -0.1622 0.2528 1.1106 0.056 Uiso 1 1 calc R
C5 C 0.0399(9) 0.2044(9) 1.0483(8) 0.048(2) Uani 1 1 d .
H5 H 0.0334 0.1282 1.0182 0.057 Uiso 1 1 calc R
C6 C 0.1611(8) 0.2439(7) 1.0383(7) 0.0410(18) Uani 1 1 d .
H6 H 0.2377 0.1949 0.9998 0.049 Uiso 1 1 calc R
C7 C 0.0689(7) 0.5537(8) 1.1936(7) 0.0341(17) Uani 1 1 d .
C8 C -0.0639(7) 0.7604(8) 1.2593(6) 0.0362(17) Uani 1 1 d .
C9 C 0.0433(8) 0.8162(8) 1.2826(8) 0.045(2) Uani 1 1 d .
H9 H 0.1312 0.7695 1.2734 0.054 Uiso 1 1 calc R
C10 C 0.0179(10) 0.9410(9) 1.3191(7) 0.046(2) Uani 1 1 d .
C11 C -0.1135(10) 1.0096(10) 1.3346(8) 0.058(2) Uani 1 1 d .
H11 H -0.1301 1.0943 1.3571 0.070 Uiso 1 1 calc R
C12 C -0.2161(10) 0.9540(10) 1.3172(10) 0.079(3) Uani 1 1 d .
H12 H -0.3048 0.9972 1.3350 0.095 Uiso 1 1 calc R
C13 C -0.1938(9) 0.8337(10) 1.2735(9) 0.064(3) Uani 1 1 d .
H13 H -0.2654 0.8019 1.2536 0.076 Uiso 1 1 calc R
O10 O 0.1276(7) 0.9859(7) 1.3352(7) 0.081(2) Uani 1 1 d .
C15 C 0.4703(7) 0.2646(8) 1.0023(6) 0.0398(18) Uani 1 1 d .
C16 C 0.5350(9) 0.1682(9) 1.0697(8) 0.049(2) Uani 1 1 d .
H16 H 0.5100 0.1674 1.1473 0.059 Uiso 1 1 calc R
C17 C 0.6375(9) 0.0709(9) 1.0253(9) 0.058(3) Uani 1 1 d .
H17 H 0.6826 0.0079 1.0726 0.069 Uiso 1 1 calc R
C18 C 0.6700(9) 0.0697(9) 0.9124(7) 0.052(2) Uani 1 1 d .
H18 H 0.7354 0.0024 0.8831 0.062 Uiso 1 1 calc R
C19 C 0.6117(6) 0.1617(7) 0.8408(7) 0.0387(19) Uani 1 1 d .
H19 H 0.6390 0.1593 0.7636 0.046 Uiso 1 1 calc R
C20 C 0.5077(6) 0.2630(7) 0.8840(6) 0.0317(16) Uani 1 1 d .
C21 C 0.4445(7) 0.3645(8) 0.8033(6) 0.0376(18) Uani 1 1 d .
C22 C 0.4909(7) 0.5453(8) 0.6565(6) 0.0377(18) Uani 1 1 d .
C23 C 0.5725(9) 0.6434(9) 0.6271(7) 0.053(2) Uani 1 1 d .
H23 H 0.6494 0.6410 0.6588 0.063 Uiso 1 1 calc R
C24 C 0.5346(11) 0.7436(11) 0.5493(9) 0.066(3) Uani 1 1 d .
H24 H 0.5895 0.8088 0.5273 0.079 Uiso 1 1 calc R
C25 C 0.4203(12) 0.7539(10) 0.5015(8) 0.061(3) Uani 1 1 d .
H25 H 0.3972 0.8258 0.4509 0.074 Uiso 1 1 calc R
C26 C 0.3402(9) 0.6546(9) 0.5305(7) 0.0482(19) Uani 1 1 d .
C27 C 0.3728(8) 0.5519(9) 0.6070(7) 0.0408(19) Uani 1 1 d .
H27 H 0.3184 0.4860 0.6270 0.049 Uiso 1 1 calc R
C28 C 0.1437(9) 0.5831(10) 0.5099(8) 0.071(3) Uani 1 1 d .
H28A H 0.1923 0.4958 0.5009 0.107 Uiso 1 1 calc R
H28B H 0.0732 0.6011 0.4651 0.107 Uiso 1 1 calc R
H28C H 0.1039 0.5895 0.5876 0.107 Uiso 1 1 calc R
C29 C 0.5265(6) 0.7100(7) 0.0040(6) 0.0347(16) Uani 1 1 d .
C30 C 0.4855(7) 0.7145(8) 0.1170(7) 0.0356(17) Uani 1 1 d .
C31 C 0.5546(7) 0.6165(7) 0.1983(6) 0.0327(16) Uani 1 1 d .
C32 C 0.5117(8) 0.4305(8) 0.3457(7) 0.0422(19) Uani 1 1 d .
C33 C 0.6232(8) 0.4231(9) 0.3943(7) 0.045(2) Uani 1 1 d .
H33 H 0.6784 0.4885 0.3766 0.054 Uiso 1 1 calc R
C34 C 0.6528(9) 0.3143(10) 0.4716(7) 0.058(2) Uani 1 1 d .
C35 C 0.5722(12) 0.2198(11) 0.5020(9) 0.071(3) Uani 1 1 d .
H35 H 0.5929 0.1503 0.5556 0.085 Uiso 1 1 calc R
C36 C 0.4593(13) 0.2276(11) 0.4531(9) 0.073(3) Uani 1 1 d .
H36 H 0.4038 0.1626 0.4714 0.087 Uiso 1 1 calc R
C37 C 0.4295(9) 0.3364(10) 0.3746(8) 0.057(3) Uani 1 1 d .
H37 H 0.3523 0.3440 0.3421 0.068 Uiso 1 1 calc R
C38 C 0.8602(10) 0.3991(11) 0.4929(10) 0.082(3) Uani 1 1 d .
H38A H 0.8891 0.4087 0.4129 0.123 Uiso 1 1 calc R
H38B H 0.9380 0.3693 0.5289 0.123 Uiso 1 1 calc R
H38C H 0.8151 0.4826 0.5175 0.123 Uiso 1 1 calc R
C39 C 0.3893(8) 0.8134(8) 0.1571(8) 0.047(2) Uani 1 1 d .
H39 H 0.3654 0.8175 0.2343 0.056 Uiso 1 1 calc R
C40 C 0.3245(8) 0.9105(8) 0.0840(8) 0.055(2) Uani 1 1 d .
H40 H 0.2562 0.9766 0.1116 0.066 Uiso 1 1 calc R
C41 C 0.3665(9) 0.9035(9) -0.0303(7) 0.053(2) Uani 1 1 d .
H41 H 0.3271 0.9675 -0.0802 0.064 Uiso 1 1 calc R
C42 C 0.4643(8) 0.8050(9) -0.0721(8) 0.048(2) Uani 1 1 d .
H42 H 0.4893 0.8006 -0.1492 0.057 Uiso 1 1 calc R
C43 C 0.8205(7) 0.6176(8) -0.0815(6) 0.0308(16) Uani 1 1 d .
C44 C 0.9366(6) 0.5419(8) -0.1387(6) 0.0341(16) Uani 1 1 d .
C45 C 0.9260(7) 0.4231(8) -0.1881(6) 0.0380(18) Uani 1 1 d .
C46 C 1.0596(8) 0.2119(7) -0.2608(6) 0.0415(18) Uani 1 1 d .
C47 C 1.1938(7) 0.1430(9) -0.2793(9) 0.058(2) Uani 1 1 d .
H47 H 1.2665 0.1819 -0.2701 0.070 Uiso 1 1 calc R
C48 C 1.2149(10) 0.0185(11) -0.3108(9) 0.067(3) Uani 1 1 d .
H48 H 1.3014 -0.0307 -0.3145 0.081 Uiso 1 1 calc R
C49 C 1.1091(9) -0.0390(9) -0.3383(8) 0.057(2) Uani 1 1 d .
H49 H 1.1261 -0.1205 -0.3670 0.068 Uiso 1 1 calc R
C50 C 0.9800(10) 0.0328(9) -0.3200(8) 0.050(2) Uani 1 1 d .
C51 C 0.8800(12) -0.1394(9) -0.3616(9) 0.068(3) Uani 1 1 d .
H51A H 0.9424 -0.1516 -0.4308 0.101 Uiso 1 1 calc R
H51B H 0.7933 -0.1601 -0.3682 0.101 Uiso 1 1 calc R
H51C H 0.9147 -0.1965 -0.3015 0.101 Uiso 1 1 calc R
C52 C 0.9571(9) 0.1574(8) -0.2818(7) 0.044(2) Uani 1 1 d .
H52 H 0.8691 0.2038 -0.2706 0.053 Uiso 1 1 calc R
C53 C 1.0618(8) 0.5853(8) -0.1469(7) 0.0415(18) Uani 1 1 d .
H53 H 1.1402 0.5369 -0.1836 0.050 Uiso 1 1 calc R
C54 C 1.0722(9) 0.7015(9) -0.1005(7) 0.050(2) Uani 1 1 d .
H54 H 1.1562 0.7293 -0.1075 0.060 Uiso 1 1 calc R
C55 C 0.9591(8) 0.7707(9) -0.0465(7) 0.045(2) Uani 1 1 d .
H55 H 0.9650 0.8468 -0.0157 0.055 Uiso 1 1 calc R
C56 C 0.8307(7) 0.7289(8) -0.0359(7) 0.0382(17) Uani 1 1 d .
H56 H 0.7532 0.7771 0.0022 0.046 Uiso 1 1 calc R

loop_
_atom_site_aniso_label
_atom_site_aniso_U_11
_atom_site_aniso_U_22
_atom_site_aniso_U_33
_atom_site_aniso_U_23
_atom_site_aniso_U_13
_atom_site_aniso_U_12
Se1 0.0295(4) 0.0459(5) 0.0576(6) -0.0218(4) -0.0037(4) -0.0037(4)
Se2 0.0294(4) 0.0444(5) 0.0583(6) -0.0226(4) -0.0041(4) -0.0031(4)
N1 0.034(3) 0.035(4) 0.039(4) -0.006(3) 0.005(3) 0.004(3)
N2 0.052(3) 0.039(4) 0.034(3) -0.006(3) 0.002(2) -0.010(3)
O3 0.077(5) 0.085(5) 0.053(4) 0.009(4) -0.029(4) 0.003(4)
N3 0.0146(16) 0.045(3) 0.044(3) 0.000(3) -0.0153(18) -0.0029(19)
O5 0.064(4) 0.088(6) 0.066(5) 0.013(4) -0.034(4) 0.002(4)
O6 0.033(3) 0.076(4) 0.069(4) 0.018(3) -0.019(3) -0.008(3)
O7 0.067(4) 0.051(4) 0.082(4) -0.019(3) -0.022(3) -0.008(3)
O8 0.028(3) 0.058(4) 0.084(5) -0.034(3) -0.010(3) 0.001(3)
O2 0.034(3) 0.059(4) 0.099(5) -0.047(4) -0.018(3) 0.008(3)
C90 0.125(9) 0.045(6) 0.107(9) -0.024(6) -0.025(7) -0.015(6)
O1 0.022(2) 0.064(4) 0.077(4) 0.011(3) -0.014(2) -0.008(2)
N4 0.025(2) 0.044(4) 0.050(3) -0.005(3) -0.016(2) -0.002(2)
C1 0.032(3) 0.033(4) 0.036(4) 0.005(3) -0.013(3) -0.005(3)
C2 0.033(3) 0.031(3) 0.030(4) -0.009(3) -0.004(3) 0.002(3)
C3 0.025(3) 0.057(5) 0.048(5) 0.002(4) 0.001(3) -0.010(3)
C4 0.030(3) 0.050(5) 0.063(6) 0.001(4) -0.010(3) -0.014(3)
C5 0.052(5) 0.036(5) 0.058(6) -0.008(4) -0.003(4) -0.016(4)
C6 0.049(4) 0.033(4) 0.042(4) -0.015(3) -0.006(3) -0.002(3)
C7 0.031(3) 0.037(4) 0.037(4) -0.005(3) -0.009(3) -0.007(3)
C8 0.029(3) 0.049(4) 0.031(4) -0.007(3) -0.005(3) -0.003(3)
C9 0.035(4) 0.040(5) 0.058(5) -0.013(4) -0.003(3) -0.004(3)
C10 0.049(5) 0.042(5) 0.043(5) -0.012(4) 0.004(4) -0.004(4)
C11 0.075(6) 0.041(5) 0.055(5) -0.013(4) -0.008(4) 0.005(4)
C12 0.055(5) 0.051(6) 0.116(9) -0.018(6) 0.008(5) 0.017(5)
C13 0.053(5) 0.061(6) 0.079(6) -0.024(5) -0.015(4) 0.001(4)
O10 0.064(4) 0.060(4) 0.126(6) -0.050(4) -0.007(4) -0.009(3)
C15 0.035(3) 0.045(4) 0.042(4) -0.024(3) 0.003(3) -0.010(3)
C16 0.056(5) 0.049(5) 0.037(5) 0.005(4) -0.006(4) -0.002(4)
C17 0.050(5) 0.035(5) 0.081(7) -0.007(4) -0.011(4) 0.011(4)
C18 0.057(5) 0.047(5) 0.043(4) -0.012(4) 0.002(3) 0.008(4)
C19 0.027(3) 0.037(4) 0.048(5) -0.010(4) -0.006(3) 0.010(3)
C20 0.025(3) 0.031(4) 0.040(4) -0.011(3) -0.003(3) -0.004(3)
C21 0.032(3) 0.043(4) 0.042(4) -0.014(4) -0.014(3) -0.001(3)
C22 0.033(3) 0.047(5) 0.032(4) -0.010(4) -0.009(3) 0.003(3)
C23 0.069(5) 0.052(5) 0.041(5) 0.006(4) -0.008(4) -0.031(4)
C24 0.084(6) 0.053(6) 0.066(7) 0.006(5) -0.019(5) -0.025(5)
C25 0.079(6) 0.056(6) 0.043(5) 0.006(4) -0.017(4) 0.006(5)
C26 0.052(4) 0.055(5) 0.039(4) -0.012(4) -0.005(3) -0.009(3)
C27 0.041(4) 0.046(5) 0.033(4) 0.000(4) -0.007(3) -0.002(4)
C28 0.056(5) 0.098(8) 0.049(5) 0.012(5) -0.027(4) 0.020(5)
C29 0.023(3) 0.028(3) 0.050(4) 0.004(3) -0.011(3) 0.003(2)
C30 0.025(3) 0.035(4) 0.046(5) -0.001(3) -0.008(3) -0.002(3)
C31 0.023(3) 0.030(3) 0.043(4) -0.008(3) -0.001(3) 0.000(3)
C32 0.049(4) 0.040(5) 0.036(4) -0.009(4) 0.001(3) -0.009(4)
C33 0.041(4) 0.052(5) 0.042(5) -0.012(4) -0.012(4) 0.004(4)
C34 0.062(5) 0.062(5) 0.042(5) -0.006(4) -0.022(4) 0.027(4)
C35 0.109(7) 0.051(6) 0.054(6) 0.003(5) -0.021(5) -0.015(5)
C36 0.110(9) 0.060(6) 0.055(6) 0.006(5) -0.017(6) -0.037(6)
C37 0.054(5) 0.064(6) 0.057(6) -0.011(5) -0.022(4) -0.005(4)
C38 0.056(5) 0.109(8) 0.093(7) -0.025(6) -0.029(5) -0.016(5)
C39 0.044(4) 0.048(5) 0.045(4) -0.010(4) 0.005(3) -0.009(4)
C40 0.035(4) 0.035(4) 0.085(6) 0.000(4) -0.008(4) 0.014(3)
C41 0.052(4) 0.053(5) 0.043(5) 0.018(4) -0.010(3) 0.010(4)
C42 0.041(4) 0.051(6) 0.049(5) -0.008(4) -0.008(4) 0.001(4)
C43 0.028(3) 0.031(4) 0.031(4) -0.005(3) 0.000(3) -0.003(3)
C44 0.028(3) 0.040(4) 0.033(4) 0.011(3) -0.010(2) -0.008(3)
C45 0.029(3) 0.043(5) 0.037(4) -0.008(3) -0.001(3) 0.008(3)
C46 0.044(4) 0.028(4) 0.042(4) -0.004(3) 0.002(3) 0.013(3)
C47 0.024(3) 0.060(6) 0.088(6) -0.025(5) -0.009(3) 0.013(3)
C48 0.049(5) 0.065(7) 0.084(7) -0.028(5) -0.015(5) 0.021(5)
C49 0.055(5) 0.042(5) 0.066(6) -0.020(4) 0.006(4) 0.006(4)
C50 0.057(5) 0.044(5) 0.047(5) -0.004(4) -0.010(4) -0.003(4)
C51 0.088(7) 0.049(5) 0.075(6) -0.021(4) -0.026(5) -0.014(5)
C52 0.042(4) 0.044(5) 0.043(5) -0.009(4) -0.005(3) 0.006(4)
C53 0.036(3) 0.040(4) 0.049(5) -0.012(3) -0.009(3) 0.001(3)
C54 0.047(4) 0.049(5) 0.060(6) -0.007(4) -0.007(4) -0.021(4)
C55 0.050(5) 0.039(5) 0.053(5) -0.005(4) -0.020(4) -0.010(4)
C56 0.029(3) 0.038(4) 0.045(4) 0.003(3) -0.005(3) -0.007(3)

loop_
_atom_type_symbol
_atom_type_description
_atom_type_scat_dispersion_real
_atom_type_scat_dispersion_imag
_atom_type_scat_source
C C 0.0033 0.0016 'International Tables Vol C Tables 4.2.6.8 and 6.1.1.4'
H H 0.0000 0.0000 'International Tables Vol C Tables 4.2.6.8 and 6.1.1.4'
N N 0.0061 0.0033 'International Tables Vol C Tables 4.2.6.8 and 6.1.1.4'
O O 0.0106 0.0060 'International Tables Vol C Tables 4.2.6.8 and 6.1.1.4'
Se Se -0.0929 2.2259 'International Tables Vol C Tables 4.2.6.8 and 6.1.1.4'

loop_
_geom_angle_atom_site_label_1
_geom_angle_atom_site_label_2
_geom_angle_atom_site_label_3
_geom_angle
C15 Se1 C1 101.9(3)
C43 Se2 C29 101.7(3)
C7 N1 C8 127.4(6)
C21 N2 C22 123.8(6)
C26 O3 C28 114.9(7)
C31 N3 C32 127.4(5)
C34 O5 C38 121.6(8)
C51 O7 C50 116.7(8)
C45 N4 C46 127.7(6)
C45 N4 H4A 105.2
C46 N4 H4A 105.6
C45 N4 H4B 105.3
C46 N4 H4B 105.4
H4A N4 H4B 106.0
C2 C1 C6 117.3(7)
C2 C1 Se1 122.0(6)
C6 C1 Se1 120.6(6)
C3 C2 C1 118.7(7)
C3 C2 C7 122.0(7)
C1 C2 C7 119.2(7)
C4 C3 C2 122.5(8)
C4 C3 H3 118.7
C2 C3 H3 118.8
C3 C4 C5 119.6(7)
C3 C4 H4 120.2
C5 C4 H4 120.2
C6 C5 C4 119.8(8)
C6 C5 H5 119.9
C4 C5 H5 120.3
C5 C6 C1 122.0(8)
C5 C6 H6 119.2
C1 C6 H6 118.8
O2 C7 N1 124.3(7)
O2 C7 C2 120.0(7)
N1 C7 C2 115.7(6)
C13 C8 N1 117.9(7)
C13 C8 C9 118.3(8)
N1 C8 C9 123.8(7)
C10 C9 C8 119.9(8)
C10 C9 H9 120.1
C8 C9 H9 120.0
O10 C10 C9 114.8(8)
O10 C10 C11 125.1(9)
C9 C10 C11 120.0(9)
C12 C11 C10 119.9(9)
C12 C11 H11 119.9
C10 C11 H11 120.2
C11 C12 C13 121.7(9)
C11 C12 H12 119.2
C13 C12 H12 119.2
C12 C13 C8 119.7(9)
C12 C13 H13 120.0
C8 C13 H13 120.2
C10 O10 C90 120.3(9)
C16 C15 C20 118.4(7)
C16 C15 Se1 120.2(6)
C20 C15 Se1 120.8(6)
C15 C16 C17 121.8(9)
C15 C16 H16 119.1
C17 C16 H16 119.1
C18 C17 C16 118.8(8)
C18 C17 H17 120.7
C16 C17 H17 120.5
C19 C18 C17 122.7(8)
C19 C18 H18 118.5
C17 C18 H18 118.8
C18 C19 C20 119.5(8)
C18 C19 H19 120.5
C20 C19 H19 120.0
C19 C20 C15 118.6(7)
C19 C20 C21 118.8(7)
C15 C20 C21 122.6(7)
O1 C21 N2 125.8(8)
O1 C21 C20 119.0(7)
N2 C21 C20 115.0(6)
C23 C22 N2 117.2(6)
C23 C22 C27 120.4(8)
N2 C22 C27 122.4(7)
C24 C23 C22 116.9(8)
C24 C23 H23 121.7
C22 C23 H23 121.4
C23 C24 C25 124.1(10)
C23 C24 H24 118.0
C25 C24 H24 117.9
C26 C25 C24 118.6(9)
C26 C25 H25 120.4
C24 C25 H25 121.0
C27 C26 O3 126.4(9)
C27 C26 C25 120.2(8)
O3 C26 C25 113.4(9)
C26 C27 C22 119.8(8)
C26 C27 H27 120.1
C22 C27 H27 120.0
O3 C28 H28A 109.2
O3 C28 H28B 109.4
H28A C28 H28B 109.4
O3 C28 H28C 110.2
H28A C28 H28C 109.3
H28B C28 H28C 109.4
C30 C29 C42 120.1(7)
C30 C29 Se2 124.3(5)
C42 C29 Se2 114.7(6)
C29 C30 C39 120.3(7)
C29 C30 C31 120.3(7)
C39 C30 C31 119.2(8)
O6 C31 N3 122.6(7)
O6 C31 C30 122.5(7)
N3 C31 C30 114.8(6)
C37 C32 C33 120.4(8)
C37 C32 N3 117.3(7)
C33 C32 N3 122.2(7)
C32 C33 C34 118.2(9)
C32 C33 H33 120.9
C34 C33 H33 120.9
C35 C34 O5 118.1(9)
C35 C34 C33 122.4(9)
O5 C34 C33 119.4(10)
C34 C35 C36 119.3(10)
C34 C35 H35 120.7
C36 C35 H35 120.0
C35 C36 C37 118.6(10)
C35 C36 H36 120.7
C37 C36 H36 120.8
C32 C37 C36 121.1(8)
C32 C37 H37 119.7
C36 C37 H37 119.3
O5 C38 H38A 109.1
O5 C38 H38B 109.4
H38A C38 H38B 109.4
O5 C38 H38C 110.2
H38A C38 H38C 109.3
H38B C38 H38C 109.4
C30 C39 C40 121.4(8)
C30 C39 H39 119.6
C40 C39 H39 119.0
C41 C40 C39 117.4(7)
C41 C40 H40 121.2
C39 C40 H40 121.4
C42 C41 C40 121.9(7)
C42 C41 H41 119.1
C40 C41 H41 119.0
C41 C42 C29 118.8(8)
C41 C42 H42 120.6
C29 C42 H42 120.6
C56 C43 C44 121.0(7)
C56 C43 Se2 119.1(5)
C44 C43 Se2 119.9(6)
C53 C44 C43 117.3(7)
C53 C44 C45 121.6(7)
C43 C44 C45 121.1(6)
O8 C45 N4 121.1(7)
O8 C45 C44 121.5(7)
N4 C45 C44 117.4(6)
C52 C46 C47 119.7(8)
C52 C46 N4 125.2(7)
C47 C46 N4 115.1(7)
C48 C47 C46 118.8(9)
C48 C47 H47 120.7
C46 C47 H47 120.5
C47 C48 C49 122.3(8)
C47 C48 H48 118.8
C49 C48 H48 118.8
C50 C49 C48 116.3(8)
C50 C49 H49 121.8
C48 C49 H49 121.9
C49 C50 O7 123.7(9)
C49 C50 C52 121.3(9)
O7 C50 C52 115.0(8)
O7 C51 H51A 109.0
O7 C51 H51B 109.7
H51A C51 H51B 109.5
O7 C51 H51C 109.7
H51A C51 H51C 109.5
H51B C51 H51C 109.5
C46 C52 C50 121.3(8)
C46 C52 H52 119.4
C50 C52 H52 119.3
C44 C53 C54 121.7(8)
C44 C53 H53 119.2
C54 C53 H53 119.1
C55 C54 C53 119.2(8)
C55 C54 H54 120.4
C53 C54 H54 120.5
C54 C55 C56 120.6(8)
C54 C55 H55 119.6
C56 C55 H55 119.8
C43 C56 C55 120.3(7)
C43 C56 H56 120.1
C55 C56 H56 119.7

loop_
_geom_bond_atom_site_label_1
_geom_bond_atom_site_label_2
_geom_bond_distance
Se1 C15 1.921(7)
Se1 C1 1.924(7)
Se2 C43 1.917(7)
Se2 C29 1.940(7)
N1 C7 1.331(9)
N1 C8 1.414(10)
N2 C21 1.362(10)
N2 C22 1.422(10)
O3 C26 1.360(11)
O3 C28 1.379(13)
N3 C31 1.350(9)
N3 C32 1.429(10)
O5 C34 1.397(11)
O5 C38 1.448(13)
O6 C31 1.193(8)
O7 C51 1.374(11)
O7 C50 1.388(11)
O8 C45 1.228(9)
O2 C7 1.223(8)
C90 O10 1.492(12)
O1 C21 1.257(8)
N4 C45 1.385(9)
N4 C46 1.434(10)
N4 H4A 0.9000
N4 H4B 0.9000
C1 C2 1.409(10)
C1 C6 1.410(10)
C2 C3 1.397(10)
C2 C7 1.535(10)
C3 C4 1.322(12)
C3 H3 0.9300
C4 C5 1.408(12)
C4 H4 0.9300
C5 C6 1.340(11)
C5 H5 0.9300
C6 H6 0.9300
C8 C13 1.392(11)
C8 C9 1.405(10)
C9 C10 1.387(11)
C9 H9 0.9300
C10 O10 1.334(11)
C10 C11 1.386(13)
C11 C12 1.336(15)
C11 H11 0.9300
C12 C13 1.384(14)
C12 H12 0.9300
C13 H13 0.9300
C15 C16 1.366(11)
C15 C20 1.418(10)
C16 C17 1.395(13)
C16 H16 0.9300
C17 C18 1.352(13)
C17 H17 0.9300
C18 C19 1.342(11)
C18 H18 0.9300
C19 C20 1.426(9)
C19 H19 0.9300
C20 C21 1.489(11)
C22 C23 1.389(12)
C22 C27 1.429(10)
C23 C24 1.366(12)
C23 H23 0.9300
C24 C25 1.375(14)
C24 H24 0.9300
C25 C26 1.388(15)
C25 H25 0.9300
C26 C27 1.359(12)
C27 H27 0.9300
C28 H28A 0.9611
C28 H28B 0.9611
C28 H28C 0.9612
C29 C30 1.364(11)
C29 C42 1.412(11)
C30 C39 1.355(11)
C30 C31 1.502(10)
C32 C37 1.359(12)
C32 C33 1.360(11)
C33 C34 1.400(12)
C33 H33 0.9300
C34 C35 1.352(16)
C35 C36 1.374(15)
C35 H35 0.9300
C36 C37 1.409(13)
C36 H36 0.9300
C37 H37 0.9300
C38 H38A 0.9608
C38 H38B 0.9608
C38 H38C 0.9609
C39 C40 1.413(12)
C39 H39 0.9300
C40 C41 1.383(13)
C40 H40 0.9300
C41 C42 1.367(12)
C41 H41 0.9300
C42 H42 0.9300
C43 C56 1.370(11)
C43 C44 1.411(10)
C44 C53 1.400(10)
C44 C45 1.467(11)
C46 C52 1.344(11)
C46 C47 1.413(10)
C47 C48 1.362(13)
C47 H47 0.9300
C48 C49 1.424(14)
C48 H48 0.9300
C49 C50 1.381(12)
C49 H49 0.9300
C50 C52 1.395(12)
C51 H51A 0.9600
C51 H51B 0.9600
C51 H51C 0.9600
C52 H52 0.9300
C53 C54 1.421(11)
C53 H53 0.9300
C54 C55 1.344(12)
C54 H54 0.9300
C55 C56 1.420(10)
C55 H55 0.9300
C56 H56 0.9300
